data_4128322
loop_
_publ_author_name
'Kusaka, Shinpei'
'Kiyose, Atsushi'
'Sato, Hiroshi'
'Hijikata, Yuh'
'Hori, Akihiro'
'Ma, Yunsheng'
'Matsuda, Ryotaro'

_publ_section_title
;
 Dynamic Topochemical Reaction Tuned by Guest Molecules in the Nanospace
 of a Metal-Organic Framework.
;
_journal_issue 40
_journal_name_full 'Journal of the American Chemical Society'
_journal_page_first 15742
_journal_page_last 15746
_journal_paper_doi 10.1021/jacs.9b07682
_journal_volume 141
_journal_year 2019
_chemical_formula_moiety 'C30 H28 N2 O5 Zn'
_chemical_formula_sum 'C30 H28 N2 O5 Zn'
_chemical_formula_weight 561.94
_space_group_crystal_system triclinic
_space_group_IT_number 2
_space_group_name_Hall '-P 1'
_space_group_name_H-M_alt 'P -1'
_symmetry_space_group_name_Hall '-P 1'
_symmetry_space_group_name_H-M 'P -1'
_atom_sites_solution_hydrogens geom
_atom_sites_solution_primary direct
_atom_sites_solution_secondary difmap
_cell_angle_alpha 78.272(4)
_cell_angle_beta 79.655(4)
_cell_angle_gamma 80.661(4)
_cell_formula_units_Z 2
_cell_length_a 8.8203(4)
_cell_length_b 11.0081(6)
_cell_length_c 14.1769(6)
_cell_measurement_reflns_used 7878
_cell_measurement_temperature 93
_cell_measurement_theta_max 28.59
_cell_measurement_theta_min 2.62
_cell_volume 1314.51(11)
_computing_cell_refinement 'CrysAlisPro 1.171.39.9b (Rigaku OD, 2015)'
_computing_data_collection 'CrysAlisPro 1.171.39.9b (Rigaku OD, 2015)'
_computing_data_reduction 'CrysAlisPro 1.171.39.9b (Rigaku OD, 2015)'
_computing_molecular_graphics 'CrystalStructure 4.2.2'
_computing_publication_material 'CrystalStructure 4.2.2 (Rigaku, 2016)'
_computing_structure_refinement 'SHELXL Version 2014/7 (Sheldrick, 2008)'
_computing_structure_solution 'SHELXT Version 2014/5 (Sheldrick, 2014)'
_diffrn_ambient_temperature 93
_diffrn_detector_area_resol_mean 5.811
_diffrn_measured_fraction_theta_full 1.000
_diffrn_measured_fraction_theta_max 0.874
_diffrn_measurement_device_type 'Rigaku XtaLAB P200'
_diffrn_measurement_method \w
_diffrn_radiation_type 'Mo K\a'
_diffrn_radiation_wavelength 0.71075
_diffrn_reflns_av_R_equivalents 0.0433
_diffrn_reflns_Laue_measured_fraction_full 1.000
_diffrn_reflns_Laue_measured_fraction_max 0.874
_diffrn_reflns_limit_h_max 11
_diffrn_reflns_limit_h_min -12
_diffrn_reflns_limit_k_max 15
_diffrn_reflns_limit_k_min -14
_diffrn_reflns_limit_l_max 18
_diffrn_reflns_limit_l_min -19
_diffrn_reflns_number 24641
_diffrn_reflns_point_group_measured_fraction_full 1.000
_diffrn_reflns_point_group_measured_fraction_max 0.874
_diffrn_reflns_theta_full 25.242
_diffrn_reflns_theta_max 30.393
_diffrn_reflns_theta_min 2.196
_diffrn_standards_number 0
_exptl_absorpt_coefficient_mu 0.978
_exptl_absorpt_correction_T_max 1.000
_exptl_absorpt_correction_T_min 0.744
_exptl_absorpt_correction_type multi-scan
_exptl_absorpt_process_details
;
CrysAlisPro 1.171.39.9b (Rigaku Oxford Diffraction, 2015)
Empirical absorption correction using spherical harmonics,
 implemented in SCALE3 ABSPACK scaling algorithm.
;
_exptl_crystal_colour nONE
_exptl_crystal_density_diffrn 1.420
_exptl_crystal_density_method 'not measured'
_exptl_crystal_description nONE
_exptl_crystal_F_000 584.00
_refine_diff_density_max 1.32
_refine_diff_density_min -1.13
_refine_ls_extinction_method none
_refine_ls_goodness_of_fit_ref 1.043
_refine_ls_hydrogen_treatment refxyz
_refine_ls_number_parameters 474
_refine_ls_number_reflns 6946
_refine_ls_number_restraints 951
_refine_ls_R_factor_all 0.0721
_refine_ls_R_factor_gt 0.0570
_refine_ls_shift/su_max 0.001
_refine_ls_structure_factor_coef Fsqd
_refine_ls_weighting_details 'w = 1/[\s^2^(Fo^2^)+(0.0462P)^2^+2.9848P] where P=(Fo^2^+2Fc^2^)/3'
_refine_ls_weighting_scheme calc
_refine_ls_wR_factor_gt 0.1272
_refine_ls_wR_factor_ref 0.1334
_reflns_Friedel_coverage 0.000
_reflns_number_gt 5791
_reflns_number_total 6946
_reflns_threshold_expression F^2^>2.0\s(F^2^)
_cod_data_source_file ja9b07682_si_009.cif
_cod_data_source_block xcalibur
_cod_database_code 4128322
_platon_squeeze_void_probe_radius 1.20

loop_
_space_group_symop_id
_space_group_symop_operation_xyz
1 +X,+Y,+Z
2 -X,-Y,-Z

loop_
_atom_site_label
_atom_site_type_symbol
_atom_site_fract_x
_atom_site_fract_y
_atom_site_fract_z
_atom_site_U_iso_or_equiv
_atom_site_adp_type
_atom_site_occupancy
_atom_site_site_symmetry_order
_atom_site_calc_flag
_atom_site_refinement_flags_posn
_atom_site_refinement_flags_adp
_atom_site_refinement_flags_occupancy
_atom_site_disorder_assembly
_atom_site_disorder_group
Zn1 Zn 0.11684(3) 0.90289(3) 0.54444(2) 0.01806(10) Uani 1 1 d . U . . .
O1 O -0.0083(2) 0.7744(2) 0.52132(18) 0.0315(5) Uani 1 1 d . U . . .
O2 O -0.1805(3) 0.9255(2) 0.45628(17) 0.0324(5) Uani 1 1 d . U . . .
O3 O 0.0590(2) 1.0659(2) 0.34274(15) 0.0304(5) Uani 1 1 d . U . . .
O4 O 0.2316(3) 0.9138(2) 0.40621(15) 0.0322(5) Uani 1 1 d . U . . .
C1 C 0.1816(3) 0.9916(3) 0.3365(2) 0.0223(5) Uani 1 1 d . U . . .
C2 C 0.2781(3) 0.9958(3) 0.2371(2) 0.0224(5) Uani 1 1 d . U . . .
C3 C 0.4110(3) 0.9113(3) 0.2224(2) 0.0281(6) Uani 1 1 d . U . . .
H3 H 0.4434 0.8516 0.2759 0.034 Uiso 1 1 calc R U . . .
C4 C 0.4971(4) 0.9133(3) 0.1304(2) 0.0300(7) Uani 1 1 d . U . . .
H4 H 0.5877 0.8544 0.1218 0.036 Uiso 1 1 calc R U . . .
C5 C 0.4536(3) 1.0002(3) 0.04960(19) 0.0244(6) Uani 1 1 d . U . . .
C6 C 0.3207(4) 1.0855(3) 0.0654(2) 0.0326(7) Uani 1 1 d . U . . .
H6 H 0.2887 1.1459 0.0122 0.039 Uiso 1 1 calc R U . . .
C7 C 0.2341(4) 1.0836(3) 0.1578(2) 0.0307(7) Uani 1 1 d . U . . .
H7 H 0.1441 1.1429 0.1670 0.037 Uiso 1 1 calc R U . . .
C8 C -0.1335(3) 0.8137(3) 0.4880(2) 0.0237(6) Uani 1 1 d . U . . .
C9 C -0.2381(3) 0.7189(3) 0.4873(2) 0.0268(6) Uani 1 1 d . U . . .
C10 C -0.2006(5) 0.5957(4) 0.5242(5) 0.0742(15) Uani 1 1 d . U . . .
H10 H -0.1045 0.5684 0.5481 0.089 Uiso 1 1 calc R U . . .
C11 C -0.3009(6) 0.5091(4) 0.5275(5) 0.0857(16) Uani 1 1 d . U . . .
H11 H -0.2707 0.4233 0.5520 0.103 Uiso 1 1 calc R U . . .
C12 C -0.4445(4) 0.5456(3) 0.4956(3) 0.0403(8) Uani 1 1 d . U . . .
C13 C -0.4769(3) 0.6684(3) 0.4542(2) 0.0271(6) Uani 1 1 d . U . . .
H13 H -0.5709 0.6955 0.4277 0.032 Uiso 1 1 calc R U . . .
C14 C -0.3762(4) 0.7543(3) 0.4499(2) 0.0295(6) Uani 1 1 d . U . . .
H14 H -0.4025 0.8390 0.4207 0.035 Uiso 1 1 calc R U . . .
N1 N 0.2704(13) 0.7951(8) 0.6271(8) 0.0236(14) Uani 0.651(4) 1 d D U P A 1
C15 C 0.3947(10) 0.8399(9) 0.6431(5) 0.0303(17) Uani 0.636(15) 1 d D U . A 1
H15 H 0.4130 0.9220 0.6112 0.036 Uiso 0.29(8) 1 calc R U . A 1
C16 C 0.4965(9) 0.7726(6) 0.7033(5) 0.0396(15) Uani 0.651(4) 1 d D U P A 1
H16 H 0.5791 0.8103 0.7152 0.047 Uiso 0.651(4) 1 calc R U P A 1
C17 C 0.4792(7) 0.6510(5) 0.7463(4) 0.0397(11) Uani 0.651(4) 1 d D U P A 1
C18 C 0.3571(7) 0.6016(6) 0.7251(5) 0.0442(13) Uani 0.651(4) 1 d D U P A 1
H18 H 0.3414 0.5176 0.7524 0.053 Uiso 0.651(4) 1 calc R U P A 1
C19 C 0.2583(8) 0.6744(7) 0.6644(5) 0.0363(15) Uani 0.651(4) 1 d D U P A 1
H19 H 0.1784 0.6374 0.6484 0.044 Uiso 0.651(4) 1 calc R U P A 1
C20 C 0.5819(7) 0.5858(6) 0.8180(5) 0.0481(13) Uani 0.651(4) 1 d D U P A 1
H20 H 0.6670 0.6254 0.8237 0.058 Uiso 0.651(4) 1 calc R U P A 1
C21 C 0.5635(8) 0.4781(7) 0.8738(5) 0.0585(15) Uani 0.651(4) 1 d D U P A 1
H21 H 0.4793 0.4395 0.8653 0.070 Uiso 0.651(4) 1 calc R U P A 1
C22 C 0.6541(10) 0.4110(7) 0.9458(6) 0.0616(17) Uani 0.651(4) 1 d D U P A 1
C23 C 0.7831(10) 0.4590(9) 0.9563(7) 0.068(2) Uani 0.651(4) 1 d D U P A 1
H23 H 0.7901 0.5462 0.9422 0.081 Uiso 0.651(4) 1 calc R U P A 1
C24 C 0.9009(9) 0.3721(7) 0.9886(6) 0.0640(16) Uani 0.651(4) 1 d D U P A 1
H24 H 0.9979 0.3979 0.9905 0.077 Uiso 0.651(4) 1 calc R U P A 1
C25 C 0.8809(8) 0.2489(6) 1.0180(6) 0.0571(15) Uani 0.651(4) 1 d D U P A 1
H25 H 0.9673 0.1906 1.0361 0.069 Uiso 0.651(4) 1 calc R U P A 1
C26 C 0.7466(9) 0.2067(9) 1.0226(7) 0.0612(19) Uani 0.651(4) 1 d D U P A 1
H26 H 0.7267 0.1252 1.0553 0.073 Uiso 0.651(4) 1 calc R U P A 1
C27 C 0.6417(10) 0.2886(6) 0.9772(6) 0.0609(16) Uani 0.651(4) 1 d D U P A 1
H27 H 0.5524 0.2584 0.9665 0.073 Uiso 0.651(4) 1 calc R U P A 1
N2 N 0.262(3) 0.8024(16) 0.6337(15) 0.027(2) Uani 0.349(4) 1 d D U P A 2
C28 C 0.2247(14) 0.6938(12) 0.6909(8) 0.028(2) Uani 0.349(4) 1 d D U P A 2
H28 H 0.1408 0.6577 0.6789 0.034 Uiso 0.349(4) 1 calc R U P A 2
C29 C 0.3047(12) 0.6341(10) 0.7661(8) 0.0367(18) Uani 0.349(4) 1 d D U P A 2
H29 H 0.2777 0.5565 0.8033 0.044 Uiso 0.349(4) 1 calc R U P A 2
C30 C 0.4246(12) 0.6862(8) 0.7883(7) 0.0376(17) Uani 0.349(4) 1 d D U P A 2
C31 C 0.4651(17) 0.7950(10) 0.7283(9) 0.035(2) Uani 0.349(4) 1 d D U P A 2
H31 H 0.5551 0.8279 0.7347 0.042 Uiso 0.349(4) 1 calc R U P A 2
C32 C 0.374(2) 0.8556(18) 0.6593(12) 0.034(2) Uani 0.349(4) 1 d D U P A 2
H32 H 0.3900 0.9384 0.6280 0.041 Uiso 0.349(4) 1 calc R U P A 2
C33 C 0.5020(13) 0.6442(7) 0.8793(7) 0.0435(19) Uani 0.349(4) 1 d D U P A 2
H33 H 0.6141 0.6567 0.8669 0.052 Uiso 0.349(4) 1 calc R U P A 2
C34 C 0.4740(10) 0.5089(7) 0.9368(5) 0.051(2) Uani 0.349(4) 1 d D U P A 2
H34 H 0.4211 0.4598 0.9033 0.061 Uiso 0.349(4) 1 calc R U P A 2
C35 C 0.6301(11) 0.4392(9) 0.9727(10) 0.053(2) Uani 0.349(4) 1 d D U P A 2
C36 C 0.5902(15) 0.3051(10) 1.0264(9) 0.049(2) Uani 0.349(4) 1 d D U P A 2
H36 H 0.5223 0.2701 0.9921 0.059 Uiso 0.349(4) 1 calc R U P A 2
C37 C 0.7277(18) 0.2147(17) 1.0519(13) 0.060(3) Uani 0.349(4) 1 d D U P A 2
H37 H 0.7343 0.1294 1.0463 0.072 Uiso 0.349(4) 1 calc R U P A 2
C38 C 0.8462(16) 0.2564(12) 1.0841(11) 0.064(2) Uani 0.349(4) 1 d D U P A 2
H38 H 0.9140 0.2022 1.1240 0.077 Uiso 0.349(4) 1 calc R U P A 2
C39 C 0.8588(17) 0.3834(12) 1.0537(12) 0.068(2) Uani 0.349(4) 1 d D U P A 2
H39 H 0.9341 0.4167 1.0777 0.081 Uiso 0.349(4) 1 calc R U P A 2
C40 C 0.767(2) 0.4661(18) 0.9895(12) 0.061(3) Uani 0.349(4) 1 d D U P A 2
H40 H 0.8021 0.5431 0.9569 0.073 Uiso 0.349(4) 1 calc R U P A 2
O5 O 0.7640(4) 0.6797(3) 0.1666(3) 0.0787(12) Uani 1 1 d . U . . .
N3 N 0.9569(4) 0.7386(3) 0.2282(3) 0.0433(7) Uani 1 1 d . U . . .
C41 C 0.8763(5) 0.6568(4) 0.2097(4) 0.0589(12) Uani 1 1 d . U . . .
H41 H 0.9095 0.5710 0.2325 0.071 Uiso 1 1 calc R U . . .
C42 C 1.0964(5) 0.6995(4) 0.2719(3) 0.0485(10) Uani 1 1 d . U . . .
H42A H 1.1850 0.7303 0.2262 0.073 Uiso 1 1 calc R U . . .
H42B H 1.1142 0.6079 0.2874 0.073 Uiso 1 1 calc R U . . .
H42C H 1.0848 0.7337 0.3319 0.073 Uiso 1 1 calc R U . . .
C43 C 0.9103(6) 0.8719(4) 0.2008(4) 0.0581(12) Uani 1 1 d . U . . .
H43A H 0.9145 0.9137 0.2549 0.087 Uiso 1 1 calc R U . . .
H43B H 0.8040 0.8864 0.1856 0.087 Uiso 1 1 calc R U . . .
H43C H 0.9810 0.9056 0.1433 0.087 Uiso 1 1 calc R U . . .

loop_
_atom_site_aniso_label
_atom_site_aniso_U_11
_atom_site_aniso_U_22
_atom_site_aniso_U_33
_atom_site_aniso_U_23
_atom_site_aniso_U_13
_atom_site_aniso_U_12
Zn1 0.01439(15) 0.02344(17) 0.01771(15) -0.00326(11) -0.00246(10) -0.00692(11)
O1 0.0205(10) 0.0321(12) 0.0473(13) -0.0116(10) -0.0085(9) -0.0096(9)
O2 0.0388(12) 0.0299(12) 0.0338(12) -0.0002(9) -0.0146(10) -0.0167(10)
O3 0.0239(11) 0.0421(13) 0.0218(10) -0.0061(9) 0.0007(8) 0.0013(9)
O4 0.0281(11) 0.0436(13) 0.0198(10) -0.0008(9) 0.0003(8) -0.0003(10)
C1 0.0201(13) 0.0287(14) 0.0200(12) -0.0057(11) -0.0016(10) -0.0088(11)
C2 0.0176(12) 0.0325(15) 0.0175(12) -0.0043(11) -0.0015(10) -0.0059(11)
C3 0.0242(14) 0.0374(17) 0.0196(13) -0.0007(12) -0.0036(11) -0.0003(12)
C4 0.0234(14) 0.0403(17) 0.0220(13) -0.0027(12) -0.0017(11) 0.0033(12)
C5 0.0193(13) 0.0351(16) 0.0172(13) -0.0025(11) -0.0010(10) -0.0037(11)
C6 0.0296(15) 0.0423(18) 0.0205(13) 0.0005(12) -0.0034(12) 0.0033(13)
C7 0.0246(14) 0.0402(18) 0.0230(14) -0.0041(13) -0.0013(11) 0.0039(13)
C8 0.0222(13) 0.0296(15) 0.0219(13) -0.0058(11) -0.0013(10) -0.0116(11)
C9 0.0213(13) 0.0276(15) 0.0352(15) -0.0040(12) -0.0092(11) -0.0108(11)
C10 0.048(2) 0.040(2) 0.145(4) 0.016(2) -0.066(3) -0.0188(18)
C11 0.061(3) 0.038(2) 0.167(4) 0.025(3) -0.077(3) -0.0229(19)
C12 0.0294(16) 0.0276(16) 0.070(2) 0.0032(16) -0.0290(16) -0.0127(13)
C13 0.0235(14) 0.0284(15) 0.0322(15) 0.0002(12) -0.0131(12) -0.0092(11)
C14 0.0290(15) 0.0255(15) 0.0359(16) 0.0035(12) -0.0132(13) -0.0112(12)
N1 0.020(2) 0.030(2) 0.023(2) -0.0071(19) -0.002(2) -0.005(2)
C15 0.023(3) 0.035(3) 0.037(3) -0.013(2) -0.009(2) -0.004(2)
C16 0.033(3) 0.049(3) 0.042(3) -0.013(2) -0.014(2) -0.006(2)
C17 0.034(2) 0.053(3) 0.034(2) -0.008(2) -0.012(2) -0.002(2)
C18 0.042(3) 0.042(3) 0.044(3) 0.005(2) -0.009(2) -0.007(2)
C19 0.032(3) 0.039(3) 0.037(3) 0.000(2) -0.007(2) -0.008(2)
C20 0.045(3) 0.053(3) 0.051(3) -0.001(2) -0.019(2) -0.015(2)
C21 0.059(3) 0.061(3) 0.061(3) 0.009(3) -0.030(3) -0.023(3)
C22 0.072(3) 0.067(3) 0.055(3) 0.002(3) -0.035(3) -0.023(3)
C23 0.066(3) 0.070(3) 0.069(4) 0.004(3) -0.028(3) -0.018(3)
C24 0.056(3) 0.069(3) 0.073(3) -0.016(3) -0.023(3) -0.008(3)
C25 0.060(3) 0.055(3) 0.058(3) -0.016(3) -0.024(3) 0.010(3)
C26 0.072(3) 0.051(3) 0.068(4) -0.016(3) -0.029(3) 0.000(3)
C27 0.073(3) 0.056(3) 0.061(3) -0.012(3) -0.031(3) -0.005(3)
N2 0.026(4) 0.032(4) 0.025(4) -0.005(3) -0.006(3) -0.008(3)
C28 0.028(4) 0.031(4) 0.030(4) -0.004(3) -0.008(3) -0.013(3)
C29 0.035(4) 0.039(4) 0.038(4) 0.003(3) -0.014(3) -0.014(3)
C30 0.036(3) 0.042(3) 0.040(3) -0.004(3) -0.019(3) -0.011(3)
C31 0.033(4) 0.041(4) 0.038(4) -0.007(3) -0.014(3) -0.011(3)
C32 0.029(4) 0.039(4) 0.039(4) -0.009(4) -0.011(3) -0.005(3)
C33 0.043(4) 0.047(4) 0.042(4) 0.000(3) -0.017(3) -0.010(3)
C34 0.057(4) 0.049(4) 0.051(4) 0.002(3) -0.027(3) -0.017(3)
C35 0.065(4) 0.054(4) 0.048(4) -0.001(3) -0.032(3) -0.018(3)
C36 0.061(4) 0.049(4) 0.048(4) -0.006(3) -0.034(3) -0.011(3)
C37 0.072(4) 0.052(4) 0.063(5) -0.020(4) -0.025(4) -0.001(4)
C38 0.061(4) 0.068(4) 0.064(4) -0.008(4) -0.023(4) 0.001(4)
C39 0.061(4) 0.073(4) 0.070(4) -0.006(4) -0.020(4) -0.012(4)
C40 0.061(4) 0.063(4) 0.060(5) -0.002(4) -0.022(4) -0.013(4)
O5 0.063(2) 0.0407(17) 0.148(4) -0.008(2) -0.072(2) -0.0040(15)
N3 0.0375(16) 0.0410(17) 0.0560(19) -0.0072(14) -0.0191(14) -0.0067(13)
C41 0.051(2) 0.039(2) 0.093(3) -0.003(2) -0.037(2) -0.0068(18)
C42 0.042(2) 0.059(3) 0.051(2) -0.0135(19) -0.0200(18) -0.0061(18)
C43 0.066(3) 0.043(2) 0.075(3) -0.010(2) -0.033(2) -0.012(2)

loop_
_atom_type_symbol
_atom_type_description
_atom_type_scat_dispersion_real
_atom_type_scat_dispersion_imag
_atom_type_scat_source
C C 0.0033 0.0016
;
International Tables for Crystallography
(Vol. C, Tables 4.2.6.8 and 6.1.1.4)
;
H H 0.0000 0.0000
;
International Tables for Crystallography
(Vol. C, Table 6.1.1.4)
;
N N 0.0061 0.0033
;
International Tables for Crystallography
(Vol. C, Tables 4.2.6.8 and 6.1.1.4)
;
O O 0.0106 0.0060
;
International Tables for Crystallography
(Vol. C, Tables 4.2.6.8 and 6.1.1.4)
;
Zn Zn 0.2839 1.4301
;
International Tables for Crystallography
(Vol. C, Tables 4.2.6.8 and 6.1.1.4)
;

loop_
_geom_angle_atom_site_label_1
_geom_angle_atom_site_label_2
_geom_angle_atom_site_label_3
_geom_angle
_geom_angle_site_symmetry_1
_geom_angle_site_symmetry_3
N2 Zn1 O4 107.5(6) . .
N1 Zn1 O4 104.1(3) . .
N2 Zn1 O1 103.8(5) . .
N1 Zn1 O1 102.2(3) . .
O4 Zn1 O1 90.19(10) . .
N2 Zn1 O2 96.7(5) . 2_576
N1 Zn1 O2 98.5(3) . 2_576
O4 Zn1 O2 87.47(10) . 2_576
O1 Zn1 O2 159.10(9) . 2_576
N2 Zn1 O3 93.5(6) . 2_576
N1 Zn1 O3 96.9(3) . 2_576
O4 Zn1 O3 159.00(9) . 2_576
O1 Zn1 O3 86.07(9) . 2_576
O2 Zn1 O3 88.71(10) 2_576 2_576
N2 Zn1 Zn1 163.6(6) . 2_576
N1 Zn1 Zn1 167.4(3) . 2_576
O4 Zn1 Zn1 84.62(7) . 2_576
O1 Zn1 Zn1 86.72(7) . 2_576
O2 Zn1 Zn1 72.39(6) 2_576 2_576
O3 Zn1 Zn1 74.55(6) 2_576 2_576
C8 O1 Zn1 118.1(2) . .
C8 O2 Zn1 136.41(19) . 2_576
C1 O3 Zn1 133.6(2) . 2_576
C1 O4 Zn1 121.4(2) . .
O3 C1 O4 125.7(3) . .
O3 C1 C2 116.8(3) . .
O4 C1 C2 117.5(3) . .
C3 C2 C7 118.7(3) . .
C3 C2 C1 120.7(3) . .
C7 C2 C1 120.6(3) . .
C4 C3 C2 120.5(3) . .
C4 C3 H3 119.8 . .
C2 C3 H3 119.8 . .
C3 C4 C5 121.5(3) . .
C3 C4 H4 119.2 . .
C5 C4 H4 119.2 . .
C6 C5 C4 117.5(3) . .
C6 C5 C5 121.6(3) . 2_675
C4 C5 C5 120.9(3) . 2_675
C7 C6 C5 121.0(3) . .
C7 C6 H6 119.5 . .
C5 C6 H6 119.5 . .
C6 C7 C2 120.7(3) . .
C6 C7 H7 119.6 . .
C2 C7 H7 119.6 . .
O2 C8 O1 125.8(3) . .
O2 C8 C9 116.6(3) . .
O1 C8 C9 117.6(3) . .
C10 C9 C14 117.8(3) . .
C10 C9 C8 121.1(3) . .
C14 C9 C8 121.1(3) . .
C9 C10 C11 121.0(3) . .
C9 C10 H10 119.5 . .
C11 C10 H10 119.5 . .
C10 C11 C12 121.4(4) . .
C10 C11 H11 119.3 . .
C12 C11 H11 119.3 . .
C13 C12 C11 116.8(3) . .
C13 C12 C12 121.7(4) . 2_466
C11 C12 C12 121.4(4) . 2_466
C12 C13 C14 121.6(3) . .
C12 C13 H13 119.2 . .
C14 C13 H13 119.2 . .
C9 C14 C13 121.1(3) . .
C9 C14 H14 119.4 . .
C13 C14 H14 119.4 . .
C19 N1 C15 116.6(9) . .
C19 N1 Zn1 122.1(7) . .
C15 N1 Zn1 121.3(6) . .
N1 C15 C16 123.1(9) . .
N1 C15 H15 118.4 . .
C16 C15 H15 118.4 . .
C15 C16 C17 120.2(7) . .
C15 C16 H16 119.9 . .
C17 C16 H16 119.9 . .
C16 C17 C18 116.9(5) . .
C16 C17 C20 118.5(5) . .
C18 C17 C20 124.4(5) . .
C19 C18 C17 120.1(6) . .
C19 C18 H18 120.0 . .
C17 C18 H18 120.0 . .
N1 C19 C18 122.7(8) . .
N1 C19 H19 118.6 . .
C18 C19 H19 118.6 . .
C21 C20 C17 124.5(6) . .
C21 C20 H20 117.7 . .
C17 C20 H20 117.7 . .
C20 C21 C22 128.0(6) . .
C20 C21 H21 116.0 . .
C22 C21 H21 116.0 . .
C27 C22 C23 120.3(7) . .
C27 C22 C21 118.0(6) . .
C23 C22 C21 118.1(7) . .
C24 C23 C22 115.2(8) . .
C24 C23 H23 122.4 . .
C22 C23 H23 122.4 . .
C25 C24 C23 120.8(7) . .
C25 C24 H24 119.6 . .
C23 C24 H24 119.6 . .
C26 C25 C24 123.2(7) . .
C26 C25 H25 118.4 . .
C24 C25 H25 118.4 . .
C25 C26 C27 114.3(8) . .
C25 C26 H26 122.9 . .
C27 C26 H26 122.9 . .
C26 C27 C22 124.4(7) . .
C26 C27 H27 117.8 . .
C22 C27 H27 117.8 . .
C28 N2 C32 116.6(17) . .
C28 N2 Zn1 120.0(13) . .
C32 N2 Zn1 120.8(11) . .
N2 C28 C29 121.9(13) . .
N2 C28 H28 119.0 . .
C29 C28 H28 119.0 . .
C28 C29 C30 120.8(9) . .
C28 C29 H29 119.6 . .
C30 C29 H29 119.6 . .
C31 C30 C29 117.1(9) . .
C31 C30 C33 116.3(8) . .
C29 C30 C33 126.2(6) . .
C32 C31 C30 119.5(12) . .
C32 C31 H31 120.3 . .
C30 C31 H31 120.3 . .
N2 C32 C31 123.0(17) . .
N2 C32 H32 118.5 . .
C31 C32 H32 118.5 . .
C30 C33 C34 114.6(6) . .
C30 C33 C36 115.2(9) . 2_667
C34 C33 C36 86.8(7) . 2_667
C30 C33 H33 112.6 . .
C34 C33 H33 112.6 . .
C36 C33 H33 112.6 2_667 .
C35 C34 C33 109.1(7) . .
C35 C34 C35 106.6(8) . 2_667
C33 C34 C35 93.1(7) . 2_667
C35 C34 H34 115.3 . .
C33 C34 H34 115.3 . .
C35 C34 H34 115.3 2_667 .
C40 C35 C34 139.5(11) . .
C40 C35 C36 113.7(9) . .
C34 C35 C36 104.8(7) . .
C40 C35 C34 95.9(12) . 2_667
C34 C35 C34 73.4(8) . 2_667
C36 C35 C34 86.8(9) . 2_667
C37 C36 C35 114.2(11) . .
C37 C36 C33 110.0(10) . 2_667
C35 C36 C33 93.0(9) . 2_667
C37 C36 H36 112.7 . .
C35 C36 H36 112.7 . .
C33 C36 H36 112.7 2_667 .
C38 C37 C36 119.2(14) . .
C38 C37 H37 120.4 . .
C36 C37 H37 120.4 . .
C37 C38 C39 115.3(14) . .
C37 C38 H38 122.4 . .
C39 C38 H38 122.4 . .
C38 C39 C40 124.4(15) . .
C38 C39 H39 117.8 . .
C40 C39 H39 117.8 . .
C35 C40 C39 122.3(16) . .
C35 C40 H40 118.9 . .
C39 C40 H40 118.9 . .
C41 N3 C42 121.8(4) . .
C41 N3 C43 120.5(3) . .
C42 N3 C43 117.6(3) . .
O5 C41 N3 127.1(4) . .
O5 C41 H41 116.4 . .
N3 C41 H41 116.4 . .
N3 C42 H42A 109.5 . .
N3 C42 H42B 109.5 . .
H42A C42 H42B 109.5 . .
N3 C42 H42C 109.5 . .
H42A C42 H42C 109.5 . .
H42B C42 H42C 109.5 . .
N3 C43 H43A 109.5 . .
N3 C43 H43B 109.5 . .
H43A C43 H43B 109.5 . .
N3 C43 H43C 109.5 . .
H43A C43 H43C 109.5 . .
H43B C43 H43C 109.5 . .

loop_
_geom_bond_atom_site_label_1
_geom_bond_atom_site_label_2
_geom_bond_distance
_geom_bond_site_symmetry_2
Zn1 N2 2.01(2) .
Zn1 N1 2.025(11) .
Zn1 O4 2.027(2) .
Zn1 O1 2.038(2) .
Zn1 O2 2.054(2) 2_576
Zn1 O3 2.059(2) 2_576
Zn1 Zn1 2.9689(7) 2_576
O1 C8 1.256(4) .
O2 C8 1.252(4) .
O2 Zn1 2.054(2) 2_576
O3 C1 1.247(4) .
O3 Zn1 2.059(2) 2_576
O4 C1 1.262(4) .
C1 C2 1.506(4) .
C2 C3 1.386(4) .
C2 C7 1.394(4) .
C3 C4 1.384(4) .
C3 H3 0.9500 .
C4 C5 1.403(4) .
C4 H4 0.9500 .
C5 C6 1.393(4) .
C5 C5 1.495(5) 2_675
C6 C7 1.391(4) .
C6 H6 0.9500 .
C7 H7 0.9500 .
C8 C9 1.503(4) .
C9 C10 1.360(5) .
C9 C14 1.382(4) .
C10 C11 1.391(5) .
C10 H10 0.9500 .
C11 C12 1.391(5) .
C11 H11 0.9500 .
C12 C13 1.366(5) .
C12 C12 1.485(6) 2_466
C13 C14 1.384(4) .
C13 H13 0.9500 .
C14 H14 0.9500 .
N1 C19 1.341(7) .
N1 C15 1.344(6) .
C15 C16 1.372(7) .
C15 H15 0.9500 .
C16 C17 1.374(7) .
C16 H16 0.9500 .
C17 C18 1.385(6) .
C17 C20 1.480(7) .
C18 C19 1.380(7) .
C18 H18 0.9500 .
C19 H19 0.9500 .
C20 C21 1.301(8) .
C20 H20 0.9500 .
C21 C22 1.422(8) .
C21 H21 0.9500 .
C22 C27 1.346(7) .
C22 C23 1.372(8) .
C23 C24 1.369(8) .
C23 H23 0.9500 .
C24 C25 1.366(7) .
C24 H24 0.9500 .
C25 C26 1.327(8) .
C25 H25 0.9500 .
C26 C27 1.338(8) .
C26 H26 0.9500 .
C27 H27 0.9500 .
N2 C28 1.354(9) .
N2 C32 1.361(9) .
C28 C29 1.379(9) .
C28 H28 0.9500 .
C29 C30 1.391(8) .
C29 H29 0.9500 .
C30 C31 1.379(9) .
C30 C33 1.522(10) .
C31 C32 1.375(9) .
C31 H31 0.9500 .
C32 H32 0.9500 .
C33 C34 1.5798(10) .
C33 C36 1.589(19) 2_667
C33 H33 1.0000 .
C34 C35 1.5794(10) .
C34 C35 1.588(17) 2_667
C34 H34 1.0000 .
C35 C40 1.36(2) .
C35 C36 1.5798(10) .
C35 C34 1.588(17) 2_667
C36 C37 1.487(15) .
C36 C33 1.589(19) 2_667
C36 H36 1.0000 .
C37 C38 1.386(9) .
C37 H37 0.9500 .
C38 C39 1.393(9) .
C38 H38 0.9500 .
C39 C40 1.416(9) .
C39 H39 0.9500 .
C40 H40 0.9500 .
O5 C41 1.222(5) .
N3 C41 1.325(5) .
N3 C42 1.442(5) .
N3 C43 1.450(5) .
C41 H41 0.9500 .
C42 H42A 0.9800 .
C42 H42B 0.9800 .
C42 H42C 0.9800 .
C43 H43A 0.9800 .
C43 H43B 0.9800 .
C43 H43C 0.9800 .

loop_
_platon_squeeze_void_nr
_platon_squeeze_void_average_x
_platon_squeeze_void_average_y
_platon_squeeze_void_average_z
_platon_squeeze_void_volume
_platon_squeeze_void_count_electrons
_platon_squeeze_void_content
1 0.115 0.367 0.242 35 1 ' '
2 0.437 0.633 0.243 10 0 ' '
3 0.562 0.367 0.757 10 0 ' '
4 0.885 0.633 0.758 35 1 ' '
